data_7245716
loop_
_publ_author_name
'Li, Zi-Xi'
'Sun, Zhen-Zhou'
'Wang, Guo'
'Yang, Wei'
'Han, Hong-Liang'
'Yang, Yu-Ping'
'Li, Zhong-Feng'
'Dai, Lixiong'
'Yao, Yi-Shan'
'Jin, Qiong-Hua'

_publ_section_title
;
 Study on the luminescence properties of ionic [Cu(N^N)(P^P)]+ complexes:
 influence of ligands, counteranions and weak interactions
;
_journal_name_full CrystEngComm
_journal_paper_doi 10.1039/D2CE01177H
_journal_year 2022
_chemical_formula_moiety 'Br, C45 H36 Cu N6 P2, 3(C H4 O)'
_chemical_formula_sum 'C48 H48 Br Cu N6 O3 P2'
_chemical_formula_weight 962.31
_space_group_crystal_system monoclinic
_space_group_IT_number 14
_space_group_name_Hall '-P 2yn'
_space_group_name_H-M_alt 'P 1 21/n 1'
_atom_sites_solution_hydrogens geom
_atom_sites_solution_primary dual
_audit_creation_date 2021-11-25
_audit_creation_method
;
Olex2 1.3
(compiled 2020.11.12 svn.r5f609507 for OlexSys, GUI svn.r6226)
;
_audit_update_record
;
2022-05-25 deposited with the CCDC.	2022-09-27 downloaded from the CCDC.
;
_cell_angle_alpha 90
_cell_angle_beta 100.3040(10)
_cell_angle_gamma 90
_cell_formula_units_Z 4
_cell_length_a 12.94130(10)
_cell_length_b 16.47510(10)
_cell_length_c 21.8307(2)
_cell_measurement_reflns_used 15381
_cell_measurement_temperature 286(6)
_cell_measurement_theta_max 74.0760
_cell_measurement_theta_min 4.3250
_cell_volume 4579.44(6)
_computing_cell_refinement 'CrysAlisPro 1.171.39.33c (Rigaku OD, 2017)'
_computing_data_collection 'CrysAlisPro 1.171.39.33c (Rigaku OD, 2017)'
_computing_data_reduction 'CrysAlisPro 1.171.39.33c (Rigaku OD, 2017)'
_computing_molecular_graphics 'Olex2 1.3 (Dolomanov et al., 2009)'
_computing_publication_material 'Olex2 1.3 (Dolomanov et al., 2009)'
_computing_structure_refinement 'SHELXL 2018/3 (Sheldrick, 2015)'
_computing_structure_solution 'SHELXT 2018/2 (Sheldrick, 2018)'
_diffrn_ambient_environment air
_diffrn_ambient_temperature 286(6)
_diffrn_detector 'CCD plate'
_diffrn_measured_fraction_theta_full 0.999
_diffrn_measured_fraction_theta_max 0.972
_diffrn_measurement_details
;
List of Runs (angles in degrees, time in seconds):

  # Type    Start    End  Width  t~exp~   \w     \q     \k     \f   Frames
#--------------------------------------------------------------------------
  1  \w    -15.00  12.00   0.50    0.50    --    0.00  77.00-150.00   54
  2  \w     55.00  89.00   0.50    0.50    --    0.00  82.00 -60.00   68
  3  \w    -29.00  41.00   0.50    0.50    --    0.00  82.00 -60.00  140
  4  \w     41.00  68.00   0.50    0.50    --    0.00  77.00-150.00   54
  5  \w    -89.00 -16.00   0.50    0.50    --    0.00 -77.00 120.00  146
  6  \w     12.00 105.00   0.50    1.00    --   94.00 -30.00   0.00  186
  7  \w      8.00 102.00   0.50    1.00    --   94.00 -15.00 -90.00  188
  8  \w     60.00  87.00   0.50    1.00    --   94.00 -15.00   0.00   54
  9  \w      7.00 102.00   0.50    1.00    --   94.00 -61.00-120.00  190
 10  \w     48.00 113.00   0.50    1.00    --   94.00 -61.00 -30.00  130
 11  \w     66.00 108.00   0.50    1.00    --   94.00 -77.00-180.00   84
 12  \w      6.00 105.00   0.50    1.00    --   94.00 -30.00 -90.00  198
 13  \w     68.00 122.00   0.50    1.00    --   94.00 -82.00-127.33  108
 14  \w     78.00 104.00   0.50    1.00    --   94.00 -82.00-180.00   52
 15  \w     12.00  38.00   0.50    1.00    --   94.00 -82.00-127.33   52
;
_diffrn_measurement_device 'four-circle diffractometer'
_diffrn_measurement_device_type 'XtaLAB AFC12 (RINC): Kappa dual home/near'
_diffrn_measurement_method '\w scans'
_diffrn_orient_matrix_type 'CrysAlisPro convention (1999,Acta A55,543-557)'
_diffrn_orient_matrix_UB_11 0.0896676000
_diffrn_orient_matrix_UB_12 -0.0056452000
_diffrn_orient_matrix_UB_13 -0.0376988000
_diffrn_orient_matrix_UB_21 0.0808955000
_diffrn_orient_matrix_UB_22 0.0140610000
_diffrn_orient_matrix_UB_23 0.0599185000
_diffrn_orient_matrix_UB_31 0.0068967000
_diffrn_orient_matrix_UB_32 -0.0923018000
_diffrn_orient_matrix_UB_33 0.0114607000
_diffrn_radiation_monochromator mirror
_diffrn_radiation_probe x-ray
_diffrn_radiation_type 'Cu K\a'
_diffrn_radiation_wavelength 1.54184
_diffrn_reflns_av_R_equivalents 0.0433
_diffrn_reflns_av_unetI/netI 0.0350
_diffrn_reflns_Laue_measured_fraction_full 0.999
_diffrn_reflns_Laue_measured_fraction_max 0.972
_diffrn_reflns_limit_h_max 15
_diffrn_reflns_limit_h_min -16
_diffrn_reflns_limit_k_max 10
_diffrn_reflns_limit_k_min -20
_diffrn_reflns_limit_l_max 23
_diffrn_reflns_limit_l_min -26
_diffrn_reflns_number 29879
_diffrn_reflns_point_group_measured_fraction_full 0.999
_diffrn_reflns_point_group_measured_fraction_max 0.972
_diffrn_reflns_theta_full 67.684
_diffrn_reflns_theta_max 74.464
_diffrn_reflns_theta_min 4.117
_diffrn_source 'micro-focus sealed X-ray tube'
_diffrn_source_type 'Rigaku (Cu) X-ray Source'
_exptl_absorpt_coefficient_mu 2.736
_exptl_absorpt_correction_T_max 1.00000
_exptl_absorpt_correction_T_min 0.28125
_exptl_absorpt_correction_type multi-scan
_exptl_absorpt_process_details
;
CrysAlisPro 1.171.39.33c (Rigaku Oxford Diffraction, 2017)
Empirical absorption correction using spherical harmonics,
 implemented in SCALE3 ABSPACK scaling algorithm.
;
_exptl_crystal_colour 'clear yellowish yellow'
_exptl_crystal_colour_lustre clear
_exptl_crystal_colour_modifier yellowish
_exptl_crystal_colour_primary yellow
_exptl_crystal_density_diffrn 1.396
_exptl_crystal_description block
_exptl_crystal_F_000 1984
_exptl_crystal_size_max 0.28
_exptl_crystal_size_mid 0.22
_exptl_crystal_size_min 0.15
_refine_diff_density_max 0.596
_refine_diff_density_min -0.952
_refine_diff_density_rms 0.107
_refine_ls_extinction_method none
_refine_ls_goodness_of_fit_ref 1.028
_refine_ls_hydrogen_treatment constr
_refine_ls_matrix_type full
_refine_ls_number_parameters 556
_refine_ls_number_reflns 9111
_refine_ls_number_restraints 3
_refine_ls_restrained_S_all 1.047
_refine_ls_R_factor_all 0.0610
_refine_ls_R_factor_gt 0.0554
_refine_ls_shift/su_max 0.001
_refine_ls_shift/su_mean 0.000
_refine_ls_structure_factor_coef Fsqd
_refine_ls_weighting_details 'w=1/[\s^2^(Fo^2^)+(0.0980P)^2^+1.5087P] where P=(Fo^2^+2Fc^2^)/3'
_refine_ls_weighting_scheme calc
_refine_ls_wR_factor_gt 0.1498
_refine_ls_wR_factor_ref 0.1551
_reflns_Friedel_coverage 0.000
_reflns_number_gt 7885
_reflns_number_total 9111
_reflns_threshold_expression 'I > 2\s(I)'
_cod_data_source_file d2ce01177h2.cif
_cod_data_source_block zn-769
_cod_database_code 7245716
_shelx_shelxl_version_number 2018/3
_chemical_oxdiff_formula 'Cu1 Br1 C1 H1 N1 P1'
_shelx_space_group_comment
;
The symmetry employed for this shelxl refinement is uniquely defined
by the following loop, which should always be used as a source of
symmetry information in preference to the above space-group names.
They are only intended as comments.
;
_shelx_estimated_absorpt_t_max 0.684
_shelx_estimated_absorpt_t_min 0.515
_reflns_odcompleteness_completeness 99.88
_reflns_odcompleteness_iscentric 1
_reflns_odcompleteness_theta 66.97
_olex2_refinement_description
;
1. Fixed Uiso
 At 1.2 times of:
  All C(H) groups, All C(H,H) groups
 At 1.5 times of:
  All C(H,H,H) groups, All O(H) groups
2. Restrained distances
 C1-O47 = C2-O46 = O3-C48
 1.43 with sigma of 0.01
3.a Secondary CH2 refined with riding coordinates:
 C13(H13A,H13B), C19(H19A,H19B)
3.b Aromatic/amide H refined with riding coordinates:
 C3(H3), C4(H4), C5(H5), C6(H6), C8(H8), C9(H9), C10(H10), C11(H11), C12(H12),
 C15(H15), C16(H16), C17(H17), C18(H18), C21(H21), C22(H22), C23(H23), C24(H24),
  C25(H25), C27(H27), C28(H28), C29(H29), C30(H30), C31(H31), C32(H32),
 C33(H33), C34(H34), C41(H41), C42(H42), C43(H43), C44(H44), C45(H45), C46(H46)
3.c Idealised Me refined as rotating group:
 C48(H48A,H48B,H48C), C2(H2A,H2B,H2C), C1(H1A,H1B,H1C)
3.d Idealised tetrahedral OH refined as rotating group:
 O3(H3A), O46(H46A), O47(H47)
;
_olex2_submission_special_instructions 'No special instructions were received'
_oxdiff_exptl_absorpt_empirical_details
;
Empirical correction (ABSPACK) includes:
- Absorption correction using spherical harmonics
- Frame scaling
;
_oxdiff_exptl_absorpt_empirical_full_max 2.175
_oxdiff_exptl_absorpt_empirical_full_min 0.528

loop_
_space_group_symop_operation_xyz
'x, y, z'
'-x+1/2, y+1/2, -z+1/2'
'-x, -y, -z'
'x-1/2, -y-1/2, z-1/2'

loop_
_atom_site_label
_atom_site_type_symbol
_atom_site_fract_x
_atom_site_fract_y
_atom_site_fract_z
_atom_site_U_iso_or_equiv
_atom_site_adp_type
_atom_site_occupancy
_atom_site_site_symmetry_order
_atom_site_calc_flag
_atom_site_refinement_flags_posn
_atom_site_refinement_flags_adp
_atom_site_refinement_flags_occupancy
_atom_site_disorder_assembly
_atom_site_disorder_group
Br1 Br 0.58373(4) 0.54842(3) 0.16718(3) 0.10794(19) Uani 1 1 d . . . . .
Cu1 Cu 0.23547(3) 0.30936(2) 0.33665(2) 0.04686(12) Uani 1 1 d . . . . .
P1 P 0.11913(5) 0.29503(4) 0.24803(3) 0.04613(15) Uani 1 1 d . . . . .
P2 P 0.28176(5) 0.18206(4) 0.36780(3) 0.04780(16) Uani 1 1 d . . . . .
N1 N 0.34482(15) 0.40179(12) 0.35345(9) 0.0462(4) Uani 1 1 d . . . . .
N2 N 0.18251(16) 0.36859(13) 0.40966(10) 0.0523(5) Uani 1 1 d . . . . .
N3 N 0.4442(2) 0.62792(15) 0.49169(12) 0.0691(6) Uani 1 1 d . . . . .
N4 N 0.2714(3) 0.59416(18) 0.54963(13) 0.0832(8) Uani 1 1 d . . . . .
N5 N 0.18469(17) 0.13093(12) 0.25123(9) 0.0511(5) Uani 1 1 d . . . . .
N6 N 0.2469(2) 0.16465(15) 0.16272(11) 0.0646(6) Uani 1 1 d . . . . .
C3 C 0.2616(3) 0.3950(2) 0.11450(16) 0.0754(8) Uani 1 1 d . . . . .
H3 H 0.327034 0.417197 0.112659 0.091 Uiso 1 1 calc R U . . .
C4 C 0.1886(3) 0.3863(2) 0.06104(15) 0.0814(9) Uani 1 1 d . . . . .
H4 H 0.204503 0.402551 0.023010 0.098 Uiso 1 1 calc R U . . .
C5 C 0.0924(3) 0.3537(2) 0.06369(14) 0.0833(10) Uani 1 1 d . . . . .
H5 H 0.042668 0.348946 0.027432 0.100 Uiso 1 1 calc R U . . .
C6 C 0.0683(3) 0.3278(2) 0.11959(13) 0.0682(7) Uani 1 1 d . . . . .
H6 H 0.003026 0.304799 0.120740 0.082 Uiso 1 1 calc R U . . .
C7 C -0.0121(2) 0.32882(16) 0.25554(12) 0.0540(6) Uani 1 1 d . . . . .
C8 C -0.0605(2) 0.39638(19) 0.22511(14) 0.0651(7) Uani 1 1 d . . . . .
H8 H -0.028850 0.423560 0.196002 0.078 Uiso 1 1 calc R U . . .
C9 C -0.1562(3) 0.4237(3) 0.23792(18) 0.0855(10) Uani 1 1 d . . . . .
H9 H -0.187790 0.469252 0.217426 0.103 Uiso 1 1 calc R U . . .
C10 C -0.2039(3) 0.3846(3) 0.2800(2) 0.1041(14) Uani 1 1 d . . . . .
H10 H -0.267834 0.403144 0.288365 0.125 Uiso 1 1 calc R U . . .
C11 C -0.1568(3) 0.3171(3) 0.3103(2) 0.1043(14) Uani 1 1 d . . . . .
H11 H -0.189391 0.290161 0.339116 0.125 Uiso 1 1 calc R U . . .
C12 C -0.0623(3) 0.2893(2) 0.29849(17) 0.0776(9) Uani 1 1 d . . . . .
H12 H -0.031512 0.243746 0.319318 0.093 Uiso 1 1 calc R U . . .
C13 C 0.0955(2) 0.18424(15) 0.23081(13) 0.0547(6) Uani 1 1 d . . . . .
H13A H 0.037728 0.166532 0.250388 0.066 Uiso 1 1 calc R U . . .
H13B H 0.073580 0.177814 0.186205 0.066 Uiso 1 1 calc R U . . .
C14 C 0.2594(2) 0.11902(14) 0.21369(11) 0.0497(5) Uani 1 1 d . . . . .
C15 C 0.3384(2) 0.06146(17) 0.22742(13) 0.0611(6) Uani 1 1 d . . . . .
H15 H 0.344305 0.029296 0.262885 0.073 Uiso 1 1 calc R U . . .
C16 C 0.4076(3) 0.0536(2) 0.18686(16) 0.0754(8) Uani 1 1 d . . . . .
H16 H 0.461218 0.015315 0.194675 0.090 Uiso 1 1 calc R U . . .
C17 C 0.3984(3) 0.1013(2) 0.13539(17) 0.0835(10) Uani 1 1 d . . . . .
H17 H 0.446397 0.097472 0.108523 0.100 Uiso 1 1 calc R U . . .
C18 C 0.3170(3) 0.1549(2) 0.12411(15) 0.0779(9) Uani 1 1 d . . . . .
H18 H 0.309299 0.186231 0.088159 0.094 Uiso 1 1 calc R U . . .
C19 C 0.2025(2) 0.10616(15) 0.31607(12) 0.0525(5) Uani 1 1 d . . . . .
H19A H 0.238724 0.054368 0.320244 0.063 Uiso 1 1 calc R U . . .
H19B H 0.135339 0.098887 0.329207 0.063 Uiso 1 1 calc R U . . .
C20 C 0.4165(2) 0.14821(16) 0.36860(11) 0.0541(6) Uani 1 1 d . . . . .
C21 C 0.4780(3) 0.1916(2) 0.33342(17) 0.0738(9) Uani 1 1 d . . . . .
H21 H 0.451038 0.237372 0.311181 0.089 Uiso 1 1 calc R U . . .
C22 C 0.5796(3) 0.1659(3) 0.3320(2) 0.1012(15) Uani 1 1 d . . . . .
H22 H 0.620557 0.194093 0.308167 0.121 Uiso 1 1 calc R U . . .
C23 C 0.6201(3) 0.0987(3) 0.3656(2) 0.1058(16) Uani 1 1 d . . . . .
H23 H 0.688942 0.082685 0.365487 0.127 Uiso 1 1 calc R U . . .
C24 C 0.5590(3) 0.0556(3) 0.39927(19) 0.0949(13) Uani 1 1 d . . . . .
H24 H 0.585791 0.009213 0.420701 0.114 Uiso 1 1 calc R U . . .
C25 C 0.4588(3) 0.0802(2) 0.40155(14) 0.0703(8) Uani 1 1 d . . . . .
H25 H 0.418680 0.051202 0.425353 0.084 Uiso 1 1 calc R U . . .
C26 C 0.2599(2) 0.15678(19) 0.44596(12) 0.0632(7) Uani 1 1 d . . . . .
C27 C 0.1998(4) 0.0916(2) 0.45912(18) 0.0908(11) Uani 1 1 d . . . . .
H27 H 0.167908 0.057429 0.427406 0.109 Uiso 1 1 calc R U . . .
C28 C 0.1875(5) 0.0779(4) 0.5208(2) 0.125(2) Uani 1 1 d . . . . .
H28 H 0.148454 0.033344 0.529544 0.150 Uiso 1 1 calc R U . . .
C29 C 0.2296(5) 0.1261(5) 0.5672(2) 0.133(3) Uani 1 1 d . . . . .
H29 H 0.219911 0.115443 0.607567 0.160 Uiso 1 1 calc R U . . .
C30 C 0.2887(4) 0.1930(4) 0.55486(18) 0.123(2) Uani 1 1 d . . . . .
H30 H 0.318225 0.227222 0.587168 0.148 Uiso 1 1 calc R U . . .
C31 C 0.3036(3) 0.2089(3) 0.49394(14) 0.0871(11) Uani 1 1 d . . . . .
H31 H 0.342344 0.253847 0.485623 0.104 Uiso 1 1 calc R U . . .
C32 C 0.1023(2) 0.3495(2) 0.43771(15) 0.0709(8) Uani 1 1 d . . . . .
H32 H 0.060067 0.305443 0.423065 0.085 Uiso 1 1 calc R U . . .
C33 C 0.0797(3) 0.3933(2) 0.48819(18) 0.0854(10) Uani 1 1 d . . . . .
H33 H 0.022784 0.378682 0.506430 0.102 Uiso 1 1 calc R U . . .
C34 C 0.1408(3) 0.4576(2) 0.51091(15) 0.0750(8) Uani 1 1 d . . . . .
H34 H 0.125752 0.487295 0.544444 0.090 Uiso 1 1 calc R U . . .
C35 C 0.2266(2) 0.47824(16) 0.48303(12) 0.0562(6) Uani 1 1 d . . . . .
C36 C 0.24448(19) 0.43147(14) 0.43256(10) 0.0456(5) Uani 1 1 d . . . . .
C37 C 0.33197(18) 0.45007(13) 0.40160(10) 0.0433(5) Uani 1 1 d . . . . .
C38 C 0.3991(2) 0.51509(14) 0.42172(11) 0.0488(5) Uani 1 1 d . . . . .
C39 C 0.3792(2) 0.56459(15) 0.47364(12) 0.0553(6) Uani 1 1 d . . . . .
C40 C 0.2946(2) 0.54683(16) 0.50293(12) 0.0597(6) Uani 1 1 d . . . . .
C41 C 0.4818(2) 0.53098(16) 0.39008(13) 0.0569(6) Uani 1 1 d . . . . .
H41 H 0.527626 0.573866 0.402162 0.068 Uiso 1 1 calc R U . . .
C42 C 0.4941(2) 0.48283(17) 0.34146(14) 0.0612(6) Uani 1 1 d . . . . .
H42 H 0.548541 0.492557 0.319809 0.073 Uiso 1 1 calc R U . . .
C43 C 0.4247(2) 0.41871(17) 0.32410(12) 0.0552(6) Uani 1 1 d . . . . .
H43 H 0.434306 0.386293 0.290696 0.066 Uiso 1 1 calc R U . . .
C44 C 0.4210(4) 0.6723(2) 0.53745(17) 0.0856(11) Uani 1 1 d . . . . .
H44 H 0.463868 0.716246 0.551432 0.103 Uiso 1 1 calc R U . . .
C45 C 0.3358(4) 0.6563(2) 0.56564(19) 0.0991(13) Uani 1 1 d . . . . .
H45 H 0.322900 0.690602 0.597247 0.119 Uiso 1 1 calc R U . . .
C46 C 0.2382(2) 0.37098(17) 0.17106(13) 0.0585(6) Uani 1 1 d . . . . .
H46 H 0.287417 0.378079 0.207278 0.070 Uiso 1 1 calc R U . . .
C47 C 0.1414(2) 0.33622(16) 0.17412(11) 0.0522(5) Uani 1 1 d . . . . .
O3 O 0.0893(9) 0.8025(4) 0.5694(3) 0.252(4) Uani 1 1 d D . . . .
H3A H 0.128445 0.835111 0.590515 0.377 Uiso 1 1 calc R U . . .
C48 C 0.0804(7) 0.8215(5) 0.5103(3) 0.177(3) Uani 1 1 d D . . . .
H48A H 0.098350 0.877589 0.506499 0.266 Uiso 1 1 calc R U . . .
H48B H 0.009314 0.812600 0.489669 0.266 Uiso 1 1 calc R U . . .
H48C H 0.126893 0.788181 0.491445 0.266 Uiso 1 1 calc R U . . .
O46 O 0.6698(4) 0.6143(5) 0.3137(3) 0.199(3) Uani 1 1 d D . . . .
H46A H 0.647759 0.599795 0.277764 0.298 Uiso 1 1 calc R U . . .
C2 C 0.7711(5) 0.6308(6) 0.3203(4) 0.182(3) Uani 1 1 d D . . . .
H2A H 0.781617 0.674228 0.292749 0.273 Uiso 1 1 calc R U . . .
H2B H 0.808148 0.583422 0.310430 0.273 Uiso 1 1 calc R U . . .
H2C H 0.797245 0.646686 0.362536 0.273 Uiso 1 1 calc R U . . .
O47 O 0.5201(4) 0.3667(3) 0.2106(2) 0.1429(15) Uani 1 1 d D . . . .
H47 H 0.511942 0.409361 0.190950 0.214 Uiso 1 1 calc R U . . .
C1 C 0.5390(5) 0.3064(4) 0.1729(3) 0.135(2) Uani 1 1 d D . . . .
H1A H 0.518850 0.323191 0.130320 0.203 Uiso 1 1 calc R U . . .
H1B H 0.499162 0.259365 0.180239 0.203 Uiso 1 1 calc R U . . .
H1C H 0.612504 0.293475 0.181118 0.203 Uiso 1 1 calc R U . . .

loop_
_atom_site_aniso_label
_atom_site_aniso_U_11
_atom_site_aniso_U_22
_atom_site_aniso_U_33
_atom_site_aniso_U_23
_atom_site_aniso_U_13
_atom_site_aniso_U_12
Br1 0.0918(3) 0.1090(4) 0.1289(4) 0.0065(3) 0.0356(3) 0.0308(2)
Cu1 0.0469(2) 0.0512(2) 0.0427(2) -0.00457(13) 0.00858(14) -0.00458(13)
P1 0.0441(3) 0.0511(3) 0.0418(3) 0.0017(2) 0.0040(2) -0.0009(2)
P2 0.0513(3) 0.0542(3) 0.0379(3) -0.0007(2) 0.0080(2) 0.0032(2)
N1 0.0452(10) 0.0522(10) 0.0421(9) -0.0017(8) 0.0100(8) -0.0028(8)
N2 0.0510(11) 0.0578(11) 0.0511(11) -0.0017(9) 0.0177(9) -0.0029(9)
N3 0.0845(17) 0.0567(13) 0.0606(13) -0.0055(11) -0.0017(12) -0.0082(12)
N4 0.113(2) 0.0743(17) 0.0663(16) -0.0219(13) 0.0268(15) -0.0025(16)
N5 0.0551(11) 0.0504(10) 0.0459(10) -0.0023(8) 0.0038(8) 0.0011(9)
N6 0.0808(16) 0.0583(13) 0.0535(12) 0.0005(10) 0.0088(11) -0.0055(11)
C3 0.087(2) 0.0752(19) 0.0713(19) 0.0132(15) 0.0323(16) -0.0001(16)
C4 0.109(3) 0.087(2) 0.0533(16) 0.0117(15) 0.0276(17) 0.005(2)
C5 0.114(3) 0.088(2) 0.0445(15) 0.0011(14) 0.0044(16) 0.006(2)
C6 0.0716(18) 0.0806(19) 0.0490(14) -0.0003(13) 0.0016(13) -0.0009(15)
C7 0.0476(13) 0.0613(14) 0.0517(13) 0.0008(11) 0.0050(10) 0.0012(11)
C8 0.0627(16) 0.0691(17) 0.0627(16) 0.0047(13) 0.0093(13) 0.0116(13)
C9 0.072(2) 0.095(2) 0.087(2) 0.0059(19) 0.0083(18) 0.0326(18)
C10 0.064(2) 0.142(4) 0.111(3) 0.004(3) 0.027(2) 0.034(2)
C11 0.071(2) 0.133(4) 0.119(3) 0.034(3) 0.043(2) 0.018(2)
C12 0.0585(17) 0.093(2) 0.085(2) 0.0249(18) 0.0232(15) 0.0091(15)
C13 0.0495(13) 0.0546(13) 0.0557(14) -0.0031(11) -0.0024(11) -0.0062(10)
C14 0.0603(14) 0.0454(12) 0.0411(11) -0.0098(9) 0.0031(10) -0.0094(10)
C15 0.0699(17) 0.0607(15) 0.0511(14) -0.0057(11) 0.0065(12) 0.0047(13)
C16 0.078(2) 0.080(2) 0.0684(19) -0.0162(15) 0.0150(16) 0.0079(16)
C17 0.095(3) 0.093(2) 0.070(2) -0.0172(18) 0.0344(18) -0.009(2)
C18 0.102(3) 0.077(2) 0.0558(16) 0.0025(15) 0.0188(16) -0.0156(19)
C19 0.0580(14) 0.0484(12) 0.0510(13) 0.0032(10) 0.0098(11) -0.0038(10)
C20 0.0518(13) 0.0640(15) 0.0460(12) -0.0179(11) 0.0074(10) -0.0011(11)
C21 0.0705(19) 0.080(2) 0.078(2) -0.0289(16) 0.0305(16) -0.0147(15)
C22 0.075(2) 0.116(3) 0.125(3) -0.064(3) 0.051(2) -0.027(2)
C23 0.0563(19) 0.135(4) 0.125(3) -0.073(3) 0.014(2) 0.006(2)
C24 0.073(2) 0.114(3) 0.088(2) -0.037(2) -0.0116(19) 0.036(2)
C25 0.0639(17) 0.086(2) 0.0576(16) -0.0126(14) 0.0006(13) 0.0152(15)
C26 0.0664(16) 0.0802(18) 0.0456(13) 0.0097(12) 0.0175(12) 0.0274(14)
C27 0.124(3) 0.087(2) 0.075(2) 0.0213(18) 0.054(2) 0.015(2)
C28 0.166(5) 0.141(4) 0.089(3) 0.049(3) 0.080(3) 0.048(4)
C29 0.124(4) 0.223(7) 0.066(3) 0.051(4) 0.053(3) 0.089(4)
C30 0.092(3) 0.229(7) 0.0446(18) -0.017(3) 0.0010(18) 0.064(4)
C31 0.074(2) 0.137(3) 0.0477(15) -0.0117(17) 0.0039(14) 0.028(2)
C32 0.0628(17) 0.0801(19) 0.0775(19) -0.0122(16) 0.0332(15) -0.0146(14)
C33 0.087(2) 0.096(2) 0.088(2) -0.0134(19) 0.0548(19) -0.0138(19)
C34 0.086(2) 0.081(2) 0.0667(18) -0.0117(15) 0.0381(16) 0.0020(17)
C35 0.0673(16) 0.0561(14) 0.0467(12) 0.0001(11) 0.0142(11) 0.0075(12)
C36 0.0503(12) 0.0477(11) 0.0388(11) 0.0014(9) 0.0082(9) 0.0021(9)
C37 0.0441(11) 0.0454(11) 0.0391(10) 0.0035(8) 0.0039(9) 0.0039(9)
C38 0.0522(13) 0.0448(11) 0.0464(12) 0.0062(9) 0.0006(10) 0.0023(9)
C39 0.0694(16) 0.0472(12) 0.0448(12) -0.0005(10) -0.0015(11) 0.0028(11)
C40 0.0755(18) 0.0554(14) 0.0467(13) -0.0049(10) 0.0068(12) 0.0056(12)
C41 0.0559(14) 0.0509(13) 0.0620(15) 0.0069(11) 0.0054(12) -0.0076(11)
C42 0.0536(14) 0.0644(16) 0.0685(16) 0.0058(13) 0.0189(12) -0.0090(12)
C43 0.0528(14) 0.0618(14) 0.0538(13) -0.0023(11) 0.0168(11) -0.0053(11)
C44 0.117(3) 0.0657(18) 0.069(2) -0.0193(15) 0.003(2) -0.0121(19)
C45 0.140(4) 0.080(2) 0.079(2) -0.0347(19) 0.024(2) -0.009(2)
C46 0.0640(16) 0.0572(14) 0.0547(14) 0.0067(11) 0.0119(12) -0.0007(12)
C47 0.0560(14) 0.0529(13) 0.0468(12) 0.0014(10) 0.0063(10) 0.0033(10)
O3 0.422(13) 0.164(5) 0.171(6) 0.009(4) 0.057(7) 0.026(6)
C48 0.229(9) 0.202(8) 0.122(5) 0.027(5) 0.086(5) 0.002(6)
O46 0.125(3) 0.308(8) 0.169(4) 0.057(5) 0.044(3) -0.042(4)
C2 0.130(6) 0.228(9) 0.184(7) -0.051(6) 0.020(5) -0.058(6)
O47 0.149(3) 0.164(3) 0.139(3) -0.048(3) 0.086(3) -0.047(3)
C1 0.147(5) 0.155(5) 0.113(4) -0.030(3) 0.051(4) -0.006(4)

loop_
_atom_type_symbol
_atom_type_description
_atom_type_scat_dispersion_real
_atom_type_scat_dispersion_imag
_atom_type_scat_source
C C 0.0181 0.0091 'International Tables Vol C Tables 4.2.6.8 and 6.1.1.4'
H H 0.0000 0.0000 'International Tables Vol C Tables 4.2.6.8 and 6.1.1.4'
Br Br -0.6763 1.2805 'International Tables Vol C Tables 4.2.6.8 and 6.1.1.4'
Cu Cu -1.9646 0.5888 'International Tables Vol C Tables 4.2.6.8 and 6.1.1.4'
N N 0.0311 0.0180 'International Tables Vol C Tables 4.2.6.8 and 6.1.1.4'
O O 0.0492 0.0322 'International Tables Vol C Tables 4.2.6.8 and 6.1.1.4'
P P 0.2955 0.4335 'International Tables Vol C Tables 4.2.6.8 and 6.1.1.4'

loop_
_geom_angle_atom_site_label_1
_geom_angle_atom_site_label_2
_geom_angle_atom_site_label_3
_geom_angle
_geom_angle_site_symmetry_1
_geom_angle_site_symmetry_3
_geom_angle_publ_flag
P1 Cu1 P2 105.30(3) . . ?
N1 Cu1 P1 124.31(6) . . ?
N1 Cu1 P2 119.72(6) . . ?
N1 Cu1 N2 80.09(8) . . ?
N2 Cu1 P1 116.55(6) . . ?
N2 Cu1 P2 108.11(6) . . ?
C7 P1 Cu1 112.52(9) . . ?
C7 P1 C13 101.18(12) . . ?
C13 P1 Cu1 109.60(8) . . ?
C47 P1 Cu1 122.51(9) . . ?
C47 P1 C7 105.30(12) . . ?
C47 P1 C13 103.35(12) . . ?
C19 P2 Cu1 110.72(8) . . ?
C20 P2 Cu1 119.26(10) . . ?
C20 P2 C19 102.80(12) . . ?
C26 P2 Cu1 114.65(9) . . ?
C26 P2 C19 104.62(14) . . ?
C26 P2 C20 103.19(12) . . ?
C37 N1 Cu1 113.32(15) . . ?
C43 N1 Cu1 129.14(17) . . ?
C43 N1 C37 117.5(2) . . ?
C32 N2 Cu1 129.0(2) . . ?
C32 N2 C36 118.1(2) . . ?
C36 N2 Cu1 112.78(15) . . ?
C44 N3 C39 115.8(3) . . ?
C45 N4 C40 115.3(3) . . ?
C14 N5 C13 120.2(2) . . ?
C14 N5 C19 122.0(2) . . ?
C19 N5 C13 116.6(2) . . ?
C14 N6 C18 117.3(3) . . ?
C4 C3 H3 119.9 . . ?
C4 C3 C46 120.2(3) . . ?
C46 C3 H3 119.9 . . ?
C3 C4 H4 120.0 . . ?
C5 C4 C3 120.0(3) . . ?
C5 C4 H4 120.0 . . ?
C4 C5 H5 119.6 . . ?
C4 C5 C6 120.7(3) . . ?
C6 C5 H5 119.6 . . ?
C5 C6 H6 120.0 . . ?
C5 C6 C47 120.0(3) . . ?
C47 C6 H6 120.0 . . ?
C8 C7 P1 123.4(2) . . ?
C8 C7 C12 118.2(3) . . ?
C12 C7 P1 118.2(2) . . ?
C7 C8 H8 119.8 . . ?
C7 C8 C9 120.3(3) . . ?
C9 C8 H8 119.8 . . ?
C8 C9 H9 119.6 . . ?
C10 C9 C8 120.7(3) . . ?
C10 C9 H9 119.6 . . ?
C9 C10 H10 120.3 . . ?
C9 C10 C11 119.5(3) . . ?
C11 C10 H10 120.3 . . ?
C10 C11 H11 119.6 . . ?
C12 C11 C10 120.7(4) . . ?
C12 C11 H11 119.6 . . ?
C7 C12 H12 119.7 . . ?
C11 C12 C7 120.6(3) . . ?
C11 C12 H12 119.7 . . ?
P1 C13 H13A 108.4 . . ?
P1 C13 H13B 108.4 . . ?
N5 C13 P1 115.68(17) . . ?
N5 C13 H13A 108.4 . . ?
N5 C13 H13B 108.4 . . ?
H13A C13 H13B 107.4 . . ?
N6 C14 N5 114.9(2) . . ?
N6 C14 C15 122.8(3) . . ?
C15 C14 N5 122.2(2) . . ?
C14 C15 H15 121.1 . . ?
C16 C15 C14 117.8(3) . . ?
C16 C15 H15 121.1 . . ?
C15 C16 H16 119.8 . . ?
C17 C16 C15 120.5(3) . . ?
C17 C16 H16 119.8 . . ?
C16 C17 H17 120.8 . . ?
C16 C17 C18 118.4(3) . . ?
C18 C17 H17 120.8 . . ?
N6 C18 C17 123.2(3) . . ?
N6 C18 H18 118.4 . . ?
C17 C18 H18 118.4 . . ?
P2 C19 H19A 109.2 . . ?
P2 C19 H19B 109.2 . . ?
N5 C19 P2 112.10(17) . . ?
N5 C19 H19A 109.2 . . ?
N5 C19 H19B 109.2 . . ?
H19A C19 H19B 107.9 . . ?
C21 C20 P2 118.3(2) . . ?
C25 C20 P2 122.5(2) . . ?
C25 C20 C21 119.1(3) . . ?
C20 C21 H21 120.3 . . ?
C22 C21 C20 119.4(4) . . ?
C22 C21 H21 120.3 . . ?
C21 C22 H22 119.9 . . ?
C23 C22 C21 120.3(4) . . ?
C23 C22 H22 119.9 . . ?
C22 C23 H23 120.0 . . ?
C24 C23 C22 120.1(4) . . ?
C24 C23 H23 120.0 . . ?
C23 C24 H24 119.8 . . ?
C25 C24 C23 120.5(4) . . ?
C25 C24 H24 119.8 . . ?
C20 C25 H25 119.7 . . ?
C24 C25 C20 120.6(4) . . ?
C24 C25 H25 119.7 . . ?
C27 C26 P2 123.8(3) . . ?
C27 C26 C31 119.3(3) . . ?
C31 C26 P2 116.9(3) . . ?
C26 C27 H27 120.4 . . ?
C26 C27 C28 119.2(5) . . ?
C28 C27 H27 120.4 . . ?
C27 C28 H28 118.8 . . ?
C29 C28 C27 122.3(5) . . ?
C29 C28 H28 118.8 . . ?
C28 C29 H29 120.3 . . ?
C28 C29 C30 119.5(4) . . ?
C30 C29 H29 120.3 . . ?
C29 C30 H30 119.9 . . ?
C29 C30 C31 120.2(5) . . ?
C31 C30 H30 119.9 . . ?
C26 C31 C30 119.4(5) . . ?
C26 C31 H31 120.3 . . ?
C30 C31 H31 120.3 . . ?
N2 C32 H32 118.9 . . ?
N2 C32 C33 122.1(3) . . ?
C33 C32 H32 118.9 . . ?
C32 C33 H33 119.9 . . ?
C34 C33 C32 120.1(3) . . ?
C34 C33 H33 119.9 . . ?
C33 C34 H34 120.5 . . ?
C33 C34 C35 119.0(3) . . ?
C35 C34 H34 120.5 . . ?
C34 C35 C40 123.0(3) . . ?
C36 C35 C34 117.7(3) . . ?
C36 C35 C40 119.3(2) . . ?
N2 C36 C35 123.0(2) . . ?
N2 C36 C37 116.8(2) . . ?
C35 C36 C37 120.2(2) . . ?
N1 C37 C36 116.9(2) . . ?
N1 C37 C38 122.6(2) . . ?
C38 C37 C36 120.5(2) . . ?
C37 C38 C39 119.1(2) . . ?
C41 C38 C37 118.4(2) . . ?
C41 C38 C39 122.5(2) . . ?
N3 C39 C38 118.1(3) . . ?
N3 C39 C40 121.7(3) . . ?
C40 C39 C38 120.1(2) . . ?
N4 C40 C35 117.9(3) . . ?
N4 C40 C39 121.4(3) . . ?
C39 C40 C35 120.7(2) . . ?
C38 C41 H41 120.5 . . ?
C42 C41 C38 119.0(2) . . ?
C42 C41 H41 120.5 . . ?
C41 C42 H42 120.1 . . ?
C41 C42 C43 119.7(3) . . ?
C43 C42 H42 120.1 . . ?
N1 C43 C42 122.8(2) . . ?
N1 C43 H43 118.6 . . ?
C42 C43 H43 118.6 . . ?
N3 C44 H44 118.6 . . ?
N3 C44 C45 122.8(3) . . ?
C45 C44 H44 118.6 . . ?
N4 C45 C44 122.9(3) . . ?
N4 C45 H45 118.5 . . ?
C44 C45 H45 118.5 . . ?
C3 C46 H46 119.8 . . ?
C3 C46 C47 120.3(3) . . ?
C47 C46 H46 119.8 . . ?
C6 C47 P1 122.1(2) . . ?
C6 C47 C46 118.8(3) . . ?
C46 C47 P1 118.90(19) . . ?
C48 O3 H3A 109.5 . . ?
O3 C48 H48A 109.5 . . ?
O3 C48 H48B 109.5 . . ?
O3 C48 H48C 109.5 . . ?
H48A C48 H48B 109.5 . . ?
H48A C48 H48C 109.5 . . ?
H48B C48 H48C 109.5 . . ?
C2 O46 H46A 109.5 . . ?
O46 C2 H2A 109.5 . . ?
O46 C2 H2B 109.5 . . ?
O46 C2 H2C 109.5 . . ?
H2A C2 H2B 109.5 . . ?
H2A C2 H2C 109.5 . . ?
H2B C2 H2C 109.5 . . ?
C1 O47 H47 109.5 . . ?
O47 C1 H1A 109.5 . . ?
O47 C1 H1B 109.5 . . ?
O47 C1 H1C 109.5 . . ?
H1A C1 H1B 109.5 . . ?
H1A C1 H1C 109.5 . . ?
H1B C1 H1C 109.5 . . ?

loop_
_geom_bond_atom_site_label_1
_geom_bond_atom_site_label_2
_geom_bond_distance
_geom_bond_site_symmetry_2
_geom_bond_publ_flag
Cu1 P1 2.2414(7) . ?
Cu1 P2 2.2525(7) . ?
Cu1 N1 2.066(2) . ?
Cu1 N2 2.086(2) . ?
P1 C7 1.822(3) . ?
P1 C13 1.878(3) . ?
P1 C47 1.820(3) . ?
P2 C19 1.865(3) . ?
P2 C20 1.828(3) . ?
P2 C26 1.827(3) . ?
N1 C37 1.352(3) . ?
N1 C43 1.339(3) . ?
N2 C32 1.334(3) . ?
N2 C36 1.350(3) . ?
N3 C39 1.354(4) . ?
N3 C44 1.315(4) . ?
N4 C40 1.359(4) . ?
N4 C45 1.326(5) . ?
N5 C13 1.455(3) . ?
N5 C14 1.388(3) . ?
N5 C19 1.452(3) . ?
N6 C14 1.329(3) . ?
N6 C18 1.354(4) . ?
C3 H3 0.9300 . ?
C3 C4 1.372(5) . ?
C3 C46 1.381(4) . ?
C4 H4 0.9300 . ?
C4 C5 1.366(6) . ?
C5 H5 0.9300 . ?
C5 C6 1.380(5) . ?
C6 H6 0.9300 . ?
C6 C47 1.389(4) . ?
C7 C8 1.387(4) . ?
C7 C12 1.394(4) . ?
C8 H8 0.9300 . ?
C8 C9 1.393(5) . ?
C9 H9 0.9300 . ?
C9 C10 1.359(6) . ?
C10 H10 0.9300 . ?
C10 C11 1.378(6) . ?
C11 H11 0.9300 . ?
C11 C12 1.373(5) . ?
C12 H12 0.9300 . ?
C13 H13A 0.9700 . ?
C13 H13B 0.9700 . ?
C14 C15 1.388(4) . ?
C15 H15 0.9300 . ?
C15 C16 1.374(4) . ?
C16 H16 0.9300 . ?
C16 C17 1.359(5) . ?
C17 H17 0.9300 . ?
C17 C18 1.362(5) . ?
C18 H18 0.9300 . ?
C19 H19A 0.9700 . ?
C19 H19B 0.9700 . ?
C20 C21 1.398(4) . ?
C20 C25 1.390(4) . ?
C21 H21 0.9300 . ?
C21 C22 1.387(5) . ?
C22 H22 0.9300 . ?
C22 C23 1.379(7) . ?
C23 H23 0.9300 . ?
C23 C24 1.371(7) . ?
C24 H24 0.9300 . ?
C24 C25 1.367(5) . ?
C25 H25 0.9300 . ?
C26 C27 1.386(5) . ?
C26 C31 1.394(5) . ?
C27 H27 0.9300 . ?
C27 C28 1.403(5) . ?
C28 H28 0.9300 . ?
C28 C29 1.324(9) . ?
C29 H29 0.9300 . ?
C29 C30 1.394(9) . ?
C30 H30 0.9300 . ?
C30 C31 1.402(6) . ?
C31 H31 0.9300 . ?
C32 H32 0.9300 . ?
C32 C33 1.391(5) . ?
C33 H33 0.9300 . ?
C33 C34 1.360(5) . ?
C34 H34 0.9300 . ?
C34 C35 1.401(4) . ?
C35 C36 1.397(3) . ?
C35 C40 1.450(4) . ?
C36 C37 1.451(3) . ?
C37 C38 1.400(3) . ?
C38 C39 1.456(4) . ?
C38 C41 1.398(4) . ?
C39 C40 1.394(4) . ?
C41 H41 0.9300 . ?
C41 C42 1.357(4) . ?
C42 H42 0.9300 . ?
C42 C43 1.394(4) . ?
C43 H43 0.9300 . ?
C44 H44 0.9300 . ?
C44 C45 1.382(6) . ?
C45 H45 0.9300 . ?
C46 H46 0.9300 . ?
C46 C47 1.389(4) . ?
O3 H3A 0.8200 . ?
O3 C48 1.313(7) . ?
C48 H48A 0.9600 . ?
C48 H48B 0.9600 . ?
C48 H48C 0.9600 . ?
O46 H46A 0.8200 . ?
O46 C2 1.322(6) . ?
C2 H2A 0.9600 . ?
C2 H2B 0.9600 . ?
C2 H2C 0.9600 . ?
O47 H47 0.8200 . ?
O47 C1 1.341(5) . ?
C1 H1A 0.9600 . ?
C1 H1B 0.9600 . ?
C1 H1C 0.9600 . ?

loop_
_geom_torsion_atom_site_label_1
_geom_torsion_atom_site_label_2
_geom_torsion_atom_site_label_3
_geom_torsion_atom_site_label_4
_geom_torsion
_geom_torsion_site_symmetry_1
_geom_torsion_site_symmetry_2
_geom_torsion_site_symmetry_3
_geom_torsion_site_symmetry_4
_geom_torsion_publ_flag
Cu1 P1 C7 C8 112.4(2) . . . . ?
Cu1 P1 C7 C12 -61.4(3) . . . . ?
Cu1 P1 C13 N5 -32.0(2) . . . . ?
Cu1 P1 C47 C6 -179.2(2) . . . . ?
Cu1 P1 C47 C46 6.4(3) . . . . ?
Cu1 P2 C19 N5 38.7(2) . . . . ?
Cu1 P2 C20 C21 -18.7(2) . . . . ?
Cu1 P2 C20 C25 162.85(19) . . . . ?
Cu1 P2 C26 C27 124.0(3) . . . . ?
Cu1 P2 C26 C31 -53.3(3) . . . . ?
Cu1 N1 C37 C36 -1.3(2) . . . . ?
Cu1 N1 C37 C38 178.43(17) . . . . ?
Cu1 N1 C43 C42 -178.7(2) . . . . ?
Cu1 N2 C32 C33 176.9(3) . . . . ?
Cu1 N2 C36 C35 -177.65(19) . . . . ?
Cu1 N2 C36 C37 3.2(3) . . . . ?
P1 C7 C8 C9 -173.3(3) . . . . ?
P1 C7 C12 C11 173.8(3) . . . . ?
P2 C20 C21 C22 -178.3(2) . . . . ?
P2 C20 C25 C24 177.9(2) . . . . ?
P2 C26 C27 C28 -179.6(3) . . . . ?
P2 C26 C31 C30 179.4(3) . . . . ?
N1 C37 C38 C39 179.5(2) . . . . ?
N1 C37 C38 C41 0.8(3) . . . . ?
N2 C32 C33 C34 -0.6(6) . . . . ?
N2 C36 C37 N1 -1.3(3) . . . . ?
N2 C36 C37 C38 179.0(2) . . . . ?
N3 C39 C40 N4 2.3(4) . . . . ?
N3 C39 C40 C35 -179.5(2) . . . . ?
N3 C44 C45 N4 1.2(7) . . . . ?
N5 C14 C15 C16 179.1(3) . . . . ?
N6 C14 C15 C16 1.7(4) . . . . ?
C3 C4 C5 C6 -1.3(6) . . . . ?
C3 C46 C47 P1 173.2(2) . . . . ?
C3 C46 C47 C6 -1.4(4) . . . . ?
C4 C3 C46 C47 1.4(5) . . . . ?
C4 C5 C6 C47 1.2(5) . . . . ?
C5 C6 C47 P1 -174.3(3) . . . . ?
C5 C6 C47 C46 0.1(5) . . . . ?
C7 P1 C13 N5 -151.0(2) . . . . ?
C7 P1 C47 C6 -49.0(3) . . . . ?
C7 P1 C47 C46 136.6(2) . . . . ?
C7 C8 C9 C10 -0.4(6) . . . . ?
C8 C7 C12 C11 -0.3(6) . . . . ?
C8 C9 C10 C11 0.0(7) . . . . ?
C9 C10 C11 C12 0.2(8) . . . . ?
C10 C11 C12 C7 0.0(7) . . . . ?
C12 C7 C8 C9 0.5(5) . . . . ?
C13 P1 C7 C8 -130.7(2) . . . . ?
C13 P1 C7 C12 55.5(3) . . . . ?
C13 P1 C47 C6 56.7(3) . . . . ?
C13 P1 C47 C46 -117.7(2) . . . . ?
C13 N5 C14 N6 5.7(3) . . . . ?
C13 N5 C14 C15 -171.9(2) . . . . ?
C13 N5 C19 P2 -85.4(2) . . . . ?
C14 N5 C13 P1 -85.0(3) . . . . ?
C14 N5 C19 P2 81.7(2) . . . . ?
C14 N6 C18 C17 -0.2(5) . . . . ?
C14 C15 C16 C17 0.4(5) . . . . ?
C15 C16 C17 C18 -2.2(5) . . . . ?
C16 C17 C18 N6 2.1(5) . . . . ?
C18 N6 C14 N5 -179.4(2) . . . . ?
C18 N6 C14 C15 -1.8(4) . . . . ?
C19 P2 C20 C21 104.2(2) . . . . ?
C19 P2 C20 C25 -74.2(2) . . . . ?
C19 P2 C26 C27 2.6(3) . . . . ?
C19 P2 C26 C31 -174.7(2) . . . . ?
C19 N5 C13 P1 82.3(3) . . . . ?
C19 N5 C14 N6 -161.0(2) . . . . ?
C19 N5 C14 C15 21.4(3) . . . . ?
C20 P2 C19 N5 -89.8(2) . . . . ?
C20 P2 C26 C27 -104.7(3) . . . . ?
C20 P2 C26 C31 78.0(2) . . . . ?
C20 C21 C22 C23 -0.9(5) . . . . ?
C21 C20 C25 C24 -0.5(4) . . . . ?
C21 C22 C23 C24 1.9(6) . . . . ?
C22 C23 C24 C25 -2.3(6) . . . . ?
C23 C24 C25 C20 1.6(5) . . . . ?
C25 C20 C21 C22 0.2(4) . . . . ?
C26 P2 C19 N5 162.69(18) . . . . ?
C26 P2 C20 C21 -147.2(2) . . . . ?
C26 P2 C20 C25 34.4(3) . . . . ?
C26 C27 C28 C29 1.5(7) . . . . ?
C27 C26 C31 C30 2.0(5) . . . . ?
C27 C28 C29 C30 -0.2(8) . . . . ?
C28 C29 C30 C31 -0.2(7) . . . . ?
C29 C30 C31 C26 -0.7(6) . . . . ?
C31 C26 C27 C28 -2.4(5) . . . . ?
C32 N2 C36 C35 -1.7(4) . . . . ?
C32 N2 C36 C37 179.2(2) . . . . ?
C32 C33 C34 C35 -0.5(6) . . . . ?
C33 C34 C35 C36 0.4(5) . . . . ?
C33 C34 C35 C40 178.4(3) . . . . ?
C34 C35 C36 N2 0.6(4) . . . . ?
C34 C35 C36 C37 179.8(3) . . . . ?
C34 C35 C40 N4 -1.9(4) . . . . ?
C34 C35 C40 C39 179.8(3) . . . . ?
C35 C36 C37 N1 179.5(2) . . . . ?
C35 C36 C37 C38 -0.2(3) . . . . ?
C36 N2 C32 C33 1.6(5) . . . . ?
C36 C35 C40 N4 176.0(3) . . . . ?
C36 C35 C40 C39 -2.2(4) . . . . ?
C36 C37 C38 C39 -0.8(3) . . . . ?
C36 C37 C38 C41 -179.5(2) . . . . ?
C37 N1 C43 C42 0.4(4) . . . . ?
C37 C38 C39 N3 -179.0(2) . . . . ?
C37 C38 C39 C40 0.3(3) . . . . ?
C37 C38 C41 C42 -0.3(4) . . . . ?
C38 C39 C40 N4 -177.0(3) . . . . ?
C38 C39 C40 C35 1.2(4) . . . . ?
C38 C41 C42 C43 -0.1(4) . . . . ?
C39 N3 C44 C45 -0.3(5) . . . . ?
C39 C38 C41 C42 -178.9(2) . . . . ?
C40 N4 C45 C44 -0.3(6) . . . . ?
C40 C35 C36 N2 -177.4(2) . . . . ?
C40 C35 C36 C37 1.7(4) . . . . ?
C41 C38 C39 N3 -0.4(4) . . . . ?
C41 C38 C39 C40 179.0(2) . . . . ?
C41 C42 C43 N1 0.1(4) . . . . ?
C43 N1 C37 C36 179.4(2) . . . . ?
C43 N1 C37 C38 -0.9(3) . . . . ?
C44 N3 C39 C38 177.9(3) . . . . ?
C44 N3 C39 C40 -1.4(4) . . . . ?
C45 N4 C40 C35 -179.6(3) . . . . ?
C45 N4 C40 C39 -1.4(5) . . . . ?
C46 C3 C4 C5 0.0(6) . . . . ?
C47 P1 C7 C8 -23.3(3) . . . . ?
C47 P1 C7 C12 162.9(3) . . . . ?
C47 P1 C13 N5 100.1(2) . . . . ?
